data_7210226
loop_
_publ_author_name
'Qin, Ling'
'Pan, Zhaorui'
'Qian, Liwu'
'Li, Yizhi'
'Guo, Zijian'
'Zheng, Hegen'

_publ_section_title
;
 Anion-selectivity of cationic cluster--organic nanospheres based on a
 nest-shaped [MS4Cu3X3] clustermonomer with a ditopic ligand
;
_journal_issue 25
_journal_name_full CrystEngComm
_journal_page_first 5016
_journal_paper_doi 10.1039/c3ce40542g
_journal_volume 15
_journal_year 2013
_chemical_formula_moiety 'C72 H76 Cl3 Cu7 N24 O8 S8 W2'
_chemical_formula_sum 'C72 H76 Cl3 Cu7 N24 O8 S8 W2'
_chemical_formula_weight 2580.88
_chemical_name_systematic
;
?
;
_space_group_IT_number 176
_symmetry_cell_setting hexagonal
_symmetry_space_group_name_Hall '-P 6c'
_symmetry_space_group_name_H-M 'P 63/m'
_atom_sites_solution_hydrogens geom
_atom_sites_solution_primary direct
_atom_sites_solution_secondary difmap
_audit_creation_method SHELXL-97
_cell_angle_alpha 90.00
_cell_angle_beta 90.00
_cell_angle_gamma 120.00
_cell_formula_units_Z 2
_cell_length_a 16.9317(8)
_cell_length_b 16.9317(8)
_cell_length_c 22.0782(19)
_cell_measurement_reflns_used 6388
_cell_measurement_temperature 291(2)
_cell_measurement_theta_max 27.609
_cell_measurement_theta_min 2.308
_cell_volume 5481.4(6)
_computing_cell_refinement 'Bruker SMART'
_computing_data_collection 'Bruker SMART'
_computing_data_reduction 'Bruker SAINT'
_computing_molecular_graphics 'Bruker SHELXTL'
_computing_publication_material 'Bruker SHELXTL'
_computing_structure_refinement 'SHELXL-97 (Sheldrick, 1997)'
_computing_structure_solution 'SHELXS-97 (Sheldrick, 1990)'
_diffrn_ambient_temperature 291(2)
_diffrn_measured_fraction_theta_full 0.998
_diffrn_measured_fraction_theta_max 0.998
_diffrn_radiation_monochromator graphite
_diffrn_radiation_source 'fine-focus sealed tube'
_diffrn_radiation_type MoK\a
_diffrn_radiation_wavelength 0.71073
_diffrn_reflns_av_R_equivalents 0.0864
_diffrn_reflns_av_sigmaI/netI 0.0634
_diffrn_reflns_limit_h_max 17
_diffrn_reflns_limit_h_min -20
_diffrn_reflns_limit_k_max 20
_diffrn_reflns_limit_k_min -17
_diffrn_reflns_limit_l_max 26
_diffrn_reflns_limit_l_min -27
_diffrn_reflns_number 29504
_diffrn_reflns_theta_full 26.00
_diffrn_reflns_theta_max 26.00
_diffrn_reflns_theta_min 2.31
_exptl_absorpt_coefficient_mu 3.698
_exptl_absorpt_correction_T_max 0.443
_exptl_absorpt_correction_T_min 0.369
_exptl_absorpt_correction_type multi-scan
_exptl_absorpt_process_details sadabs
_exptl_crystal_density_diffrn 1.564
_exptl_crystal_density_method 'not measured'
_exptl_crystal_F_000 2540
_exptl_crystal_size_max 0.28
_exptl_crystal_size_mid 0.24
_exptl_crystal_size_min 0.22
_refine_diff_density_max 1.557
_refine_diff_density_min -1.882
_refine_diff_density_rms 0.113
_refine_ls_extinction_method none
_refine_ls_goodness_of_fit_ref 1.050
_refine_ls_hydrogen_treatment constr
_refine_ls_matrix_type full
_refine_ls_number_parameters 204
_refine_ls_number_reflns 3692
_refine_ls_number_restraints 0
_refine_ls_restrained_S_all 1.050
_refine_ls_R_factor_all 0.0730
_refine_ls_R_factor_gt 0.0480
_refine_ls_shift/su_max 0.000
_refine_ls_shift/su_mean 0.000
_refine_ls_structure_factor_coef Fsqd
_refine_ls_weighting_details 'calc w=1/[\s^2^(Fo^2^)+(0.0436P)^2^+0.0000P] where P=(Fo^2^+2Fc^2^)/3'
_refine_ls_weighting_scheme calc
_refine_ls_wR_factor_gt 0.0907
_refine_ls_wR_factor_ref 0.0953
_reflns_number_gt 2798
_reflns_number_total 3692
_reflns_threshold_expression >2sigma(I)
_cod_data_source_file c3ce40542g.txt
_cod_data_source_block 80319bm
_cod_depositor_comments
;
The following automatic conversions were performed:

'_symmetry_cell_setting' value 'Hexagonal' changed to 'hexagonal'
according to /home/saulius/struct/CIF-dictionaries/cif_core.dic
dictionary named 'cif_core.dic' version 2.4.2 from 2011-04-26.

Automatic conversion script
Id: cif_fix_values 1891 2012-01-12 08:04:46Z andrius 

The following automatic conversions were performed:

'_refine_ls_hydrogen_treatment' value 'constra' was replaced with the
value 'constr' as specified in the replacement file
'src/cod-tools/trunk/data/replacement-values/replacement_values.lst'.

Automatic conversion script
Id: cif_fix_values 5376 2017-05-30 11:51:03Z andrius 
;
_cod_original_sg_symbol_H-M 'P 63/m '
_cod_database_code 7210226

loop_
_symmetry_equiv_pos_as_xyz
'x, y, z'
'-y, x-y, z'
'-x+y, -x, z'
'-x, -y, z+1/2'
'y, -x+y, z+1/2'
'x-y, x, z+1/2'
'-x, -y, -z'
'y, -x+y, -z'
'x-y, x, -z'
'x, y, -z-1/2'
'-y, x-y, -z-1/2'
'-x+y, -x, -z-1/2'

loop_
_atom_site_label
_atom_site_type_symbol
_atom_site_fract_x
_atom_site_fract_y
_atom_site_fract_z
_atom_site_U_iso_or_equiv
_atom_site_adp_type
_atom_site_occupancy
_atom_site_symmetry_multiplicity
_atom_site_calc_flag
_atom_site_refinement_flags
C1 C 0.2531(4) 0.3525(4) 0.5444(3) 0.0534(16) Uani 1 1 d .
H1 H 0.2304 0.3366 0.5052 0.064 Uiso 1 1 calc R
C2 C 0.2795(4) 0.3018(4) 0.5847(3) 0.0550(16) Uani 1 1 d .
H2 H 0.2788 0.2478 0.5755 0.066 Uiso 1 1 calc R
C3 C 0.2968(4) 0.4235(5) 0.6328(4) 0.0609(18) Uani 1 1 d .
H3 H 0.3087 0.4652 0.6637 0.073 Uiso 1 1 calc R
C4 C 0.3247(4) 0.3164(4) 0.6938(3) 0.0533(15) Uani 1 1 d .
C5 C 0.3759(4) 0.2711(4) 0.6953(4) 0.0630(19) Uani 1 1 d .
H5 H 0.3931 0.2548 0.6595 0.076 Uiso 1 1 calc R
C6 C 0.3996(6) 0.2517(5) 0.7500 0.054(2) Uani 1 2 d S
H6 H 0.4344 0.2232 0.7500 0.064 Uiso 1 2 calc SR
C7 C 0.3029(6) 0.3405(6) 0.7500 0.057(2) Uani 1 2 d S
H7 H 0.2727 0.3738 0.7500 0.069 Uiso 1 2 calc SR
C8 C 0.0287(4) 0.4154(4) 0.5465(3) 0.0595(18) Uani 1 1 d .
H8 H 0.0204 0.3954 0.5066 0.071 Uiso 1 1 calc R
C9 C -0.0418(4) 0.3959(4) 0.5879(3) 0.0523(15) Uani 1 1 d .
H9 H -0.1043 0.3620 0.5811 0.063 Uiso 1 1 calc R
C10 C 0.0945(4) 0.4832(4) 0.6337(3) 0.0606(18) Uani 1 1 d .
H10 H 0.1386 0.5175 0.6625 0.073 Uiso 1 1 calc R
C11 C -0.0423(4) 0.4336(5) 0.6965(3) 0.0642(19) Uani 1 1 d .
C12 C -0.1359(4) 0.4025(4) 0.6964(3) 0.0492(14) Uani 1 1 d .
H12 H -0.1670 0.3907 0.6598 0.059 Uiso 1 1 calc R
C13 C -0.1824(6) 0.3893(6) 0.7500 0.060(2) Uani 1 2 d S
H13 H -0.2440 0.3719 0.7500 0.072 Uiso 1 2 calc SR
C14 C 0.0043(6) 0.4480(6) 0.7500 0.052(2) Uani 1 2 d S
H14 H 0.0662 0.4673 0.7500 0.063 Uiso 1 2 calc SR
Cl1 Cl 0.48525(13) 0.72940(13) 0.7500 0.0476(5) Uani 1 2 d S
Cu1 Cu 0.24296(4) 0.52049(4) 0.54243(3) 0.03628(16) Uani 1 1 d .
Cu2 Cu 0.3333 0.6667 0.7500 0.0393(4) Uani 1 6 d S
N1 N 0.2690(4) 0.4295(3) 0.5766(2) 0.0533(13) Uani 1 1 d .
N2 N 0.3051(3) 0.3469(3) 0.6379(3) 0.0505(12) Uani 1 1 d .
N3 N 0.1103(3) 0.4676(4) 0.5737(3) 0.0633(16) Uani 1 1 d .
N4 N 0.0032(3) 0.4389(4) 0.6417(3) 0.0603(14) Uani 1 1 d .
O1 O 1.0018(5) 0.2060(6) 0.7257(4) 0.070(3) Uani 0.50 1 d P
H1A H 0.9739 0.1482 0.7231 0.084 Uiso 0.50 1 d PR
H1C H 0.9637 0.2246 0.7224 0.084 Uiso 0.50 1 d PR
O2 O 0.9622(6) 0.0871(6) 0.5457(4) 0.059(2) Uani 0.50 1 d P
H2B H 0.9558 0.0650 0.5103 0.071 Uiso 0.50 1 d PR
H2C H 1.0105 0.1390 0.5471 0.071 Uiso 0.50 1 d PR
O3 O 1.0000 0.0000 0.8696(3) 0.0509(17) Uani 1 3 d S
H3B H 1.0115 0.0523 0.8818 0.061 Uiso 0.33 1 d PR
H3C H 0.9574 -0.0198 0.8435 0.061 Uiso 0.33 1 d PR
S1 S 0.3333 0.6667 0.57365(11) 0.0381(5) Uani 1 3 d S
S2 S 0.27808(9) 0.75017(9) 0.43984(6) 0.0359(3) Uani 1 1 d .
W1 W 0.3333 0.6667 0.471144(17) 0.03265(12) Uani 1 3 d S

loop_
_atom_site_aniso_label
_atom_site_aniso_U_11
_atom_site_aniso_U_22
_atom_site_aniso_U_33
_atom_site_aniso_U_23
_atom_site_aniso_U_13
_atom_site_aniso_U_12
C1 0.057(4) 0.049(3) 0.051(4) 0.004(3) -0.006(3) 0.023(3)
C2 0.053(4) 0.044(3) 0.061(5) 0.013(3) -0.006(3) 0.019(3)
C3 0.049(4) 0.060(4) 0.064(5) 0.002(3) -0.003(3) 0.021(3)
C4 0.048(3) 0.053(4) 0.045(4) 0.008(3) 0.003(3) 0.015(3)
C5 0.050(4) 0.056(4) 0.073(5) 0.022(3) 0.024(3) 0.018(3)
C6 0.048(5) 0.037(4) 0.060(6) 0.000 0.000 0.010(4)
C7 0.048(5) 0.046(5) 0.065(7) 0.000 0.000 0.015(4)
C8 0.056(4) 0.051(3) 0.049(4) -0.010(3) 0.005(3) 0.010(3)
C9 0.056(4) 0.043(3) 0.048(4) -0.010(3) -0.013(3) 0.017(3)
C10 0.052(4) 0.049(4) 0.053(4) 0.000(3) -0.003(3) 0.005(3)
C11 0.037(3) 0.064(4) 0.068(5) 0.003(3) 0.002(3) 0.007(3)
C12 0.056(4) 0.050(3) 0.037(3) 0.006(3) -0.012(3) 0.023(3)
C13 0.040(4) 0.052(5) 0.047(6) 0.000 0.000 -0.008(4)
C14 0.037(4) 0.060(5) 0.037(5) 0.000 0.000 0.007(4)
Cl1 0.0377(10) 0.0419(10) 0.0535(13) 0.000 0.000 0.0126(8)
Cu1 0.0394(3) 0.0378(3) 0.0304(3) 0.0022(3) 0.0025(3) 0.0183(3)
Cu2 0.0372(5) 0.0372(5) 0.0437(10) 0.000 0.000 0.0186(2)
N1 0.070(3) 0.047(3) 0.042(3) 0.020(2) 0.016(3) 0.028(3)
N2 0.050(3) 0.035(3) 0.052(3) 0.016(2) 0.016(2) 0.011(2)
N3 0.048(3) 0.068(4) 0.042(4) -0.014(3) 0.007(2) 0.005(3)
N4 0.043(3) 0.063(3) 0.055(4) -0.004(3) 0.004(2) 0.011(3)
O1 0.035(4) 0.068(6) 0.063(7) -0.010(4) -0.016(4) -0.008(4)
O2 0.059(5) 0.057(5) 0.049(6) -0.025(4) -0.005(4) 0.020(4)
O3 0.047(2) 0.047(2) 0.058(5) 0.000 0.000 0.0236(12)
S1 0.0429(7) 0.0429(7) 0.0286(12) 0.000 0.000 0.0214(4)
S2 0.0393(7) 0.0374(6) 0.0338(7) -0.0009(5) 0.0009(5) 0.0213(5)
W1 0.03539(14) 0.03539(14) 0.0272(2) 0.000 0.000 0.01770(7)

loop_
_atom_type_symbol
_atom_type_description
_atom_type_scat_dispersion_real
_atom_type_scat_dispersion_imag
_atom_type_scat_source
C C 0.0033 0.0016 'International Tables Vol C Tables 4.2.6.8 and 6.1.1.4'
H H 0.0000 0.0000 'International Tables Vol C Tables 4.2.6.8 and 6.1.1.4'
N N 0.0061 0.0033 'International Tables Vol C Tables 4.2.6.8 and 6.1.1.4'
O O 0.0106 0.0060 'International Tables Vol C Tables 4.2.6.8 and 6.1.1.4'
Cl Cl 0.1484 0.1585 'International Tables Vol C Tables 4.2.6.8 and 6.1.1.4'
S S 0.1246 0.1234 'International Tables Vol C Tables 4.2.6.8 and 6.1.1.4'
Cu Cu 0.3201 1.2651 'International Tables Vol C Tables 4.2.6.8 and 6.1.1.4'
W W -0.8490 6.8722 'International Tables Vol C Tables 4.2.6.8 and 6.1.1.4'

loop_
_geom_angle_atom_site_label_1
_geom_angle_atom_site_label_2
_geom_angle_atom_site_label_3
_geom_angle
_geom_angle_site_symmetry_1
_geom_angle_site_symmetry_3
N1 C1 C2 105.6(6) . .
N1 C1 H1 127.2 . .
C2 C1 H1 127.2 . .
N2 C2 C1 107.8(6) . .
N2 C2 H2 126.1 . .
C1 C2 H2 126.1 . .
N1 C3 N2 110.6(6) . .
N1 C3 H3 124.7 . .
N2 C3 H3 124.7 . .
C7 C4 C5 117.2(7) . .
C7 C4 N2 120.6(7) . .
C5 C4 N2 121.8(6) . .
C6 C5 C4 118.9(7) . .
C6 C5 H5 120.5 . .
C4 C5 H5 120.5 . .
C5 C6 C5 124.7(10) . 10_557
C5 C6 H6 117.7 . .
C5 C6 H6 117.7 10_557 .
C4 C7 C4 122.9(9) . 10_557
C4 C7 H7 118.6 . .
C4 C7 H7 118.6 10_557 .
N3 C8 C9 109.6(6) . .
N3 C8 H8 125.2 . .
C9 C8 H8 125.2 . .
N4 C9 C8 104.6(5) . .
N4 C9 H9 127.7 . .
C8 C9 H9 127.7 . .
N4 C10 N3 107.0(6) . .
N4 C10 H10 126.5 . .
N3 C10 H10 126.5 . .
C14 C11 C12 120.7(7) . .
C14 C11 N4 118.7(6) . .
C12 C11 N4 120.1(6) . .
C13 C12 C11 120.6(6) . .
C13 C12 H12 119.7 . .
C11 C12 H12 119.7 . .
C12 C13 C12 118.6(8) . 10_557
C12 C13 H13 120.7 . .
C12 C13 H13 120.7 10_557 .
C11 C14 C11 118.8(9) . 10_557
C11 C14 H14 120.6 . .
C11 C14 H14 120.6 10_557 .
N1 Cu1 N3 98.8(2) . .
N1 Cu1 S2 113.81(17) . 2_665
N3 Cu1 S2 111.74(17) . 2_665
N1 Cu1 S1 116.59(18) . .
N3 Cu1 S1 111.31(15) . .
S2 Cu1 S1 104.77(7) 2_665 .
N1 Cu1 W1 134.96(16) . .
N3 Cu1 W1 126.14(18) . .
S2 Cu1 W1 51.06(4) 2_665 .
S1 Cu1 W1 53.71(6) . .
Cl1 Cu2 Cl1 120.0 2_665 3_565
Cl1 Cu2 Cl1 120.000(1) 2_665 .
Cl1 Cu2 Cl1 120.0 3_565 .
C3 N1 C1 108.1(5) . .
C3 N1 Cu1 129.8(5) . .
C1 N1 Cu1 121.9(4) . .
C2 N2 C3 107.8(6) . .
C2 N2 C4 127.6(5) . .
C3 N2 C4 123.9(6) . .
C8 N3 C10 108.3(5) . .
C8 N3 Cu1 131.7(5) . .
C10 N3 Cu1 120.0(4) . .
C10 N4 C9 110.5(6) . .
C10 N4 C11 125.7(6) . .
C9 N4 C11 123.8(5) . .
O1 O1 H1A 93.8 10_557 .
O1 O1 H1C 94.9 10_557 .
H1A O1 H1C 109.5 . .
H2B O2 H2C 109.5 . .
H3B O3 H3C 109.5 . .
W1 S1 Cu1 72.33(6) . 3_565
W1 S1 Cu1 72.33(6) . .
Cu1 S1 Cu1 111.21(6) 3_565 .
W1 S1 Cu1 72.33(6) . 2_665
Cu1 S1 Cu1 111.21(6) 3_565 2_665
Cu1 S1 Cu1 111.21(6) . 2_665
W1 S2 Cu1 74.25(4) . 3_565
S2 W1 S2 110.29(3) . 2_665
S2 W1 S2 110.29(3) . 3_565
S2 W1 S2 110.29(3) 2_665 3_565
S2 W1 S1 108.64(4) . .
S2 W1 S1 108.64(4) 2_665 .
S2 W1 S1 108.64(4) 3_565 .
S2 W1 Cu1 54.69(4) . 3_565
S2 W1 Cu1 125.70(4) 2_665 3_565
S2 W1 Cu1 123.97(4) 3_565 3_565
S1 W1 Cu1 53.964(16) . 3_565
S2 W1 Cu1 123.97(4) . .
S2 W1 Cu1 54.69(4) 2_665 .
S2 W1 Cu1 125.70(4) 3_565 .
S1 W1 Cu1 53.964(16) . .
Cu1 W1 Cu1 88.90(2) 3_565 .
S2 W1 Cu1 125.70(4) . 2_665
S2 W1 Cu1 123.97(4) 2_665 2_665
S2 W1 Cu1 54.69(4) 3_565 2_665
S1 W1 Cu1 53.964(16) . 2_665
Cu1 W1 Cu1 88.90(2) 3_565 2_665
Cu1 W1 Cu1 88.90(2) . 2_665

loop_
_geom_bond_atom_site_label_1
_geom_bond_atom_site_label_2
_geom_bond_distance
_geom_bond_site_symmetry_2
C1 N1 1.390(8) .
C1 C2 1.453(9) .
C1 H1 0.9300 .
C2 N2 1.349(9) .
C2 H2 0.9300 .
C3 N1 1.349(9) .
C3 N2 1.377(8) .
C3 H3 0.9300 .
C4 C7 1.412(8) .
C4 C5 1.417(10) .
C4 N2 1.440(8) .
C5 C6 1.364(8) .
C5 H5 0.9300 .
C6 C5 1.364(8) 10_557
C6 H6 0.9300 .
C7 C4 1.412(8) 10_557
C7 H7 0.9300 .
C8 N3 1.353(8) .
C8 C9 1.404(9) .
C8 H8 0.9300 .
C9 N4 1.402(8) .
C9 H9 0.9300 .
C10 N4 1.352(8) .
C10 N3 1.401(9) .
C10 H10 0.9300 .
C11 C14 1.373(8) .
C11 C12 1.399(9) .
C11 N4 1.413(9) .
C12 C13 1.377(8) .
C12 H12 0.9300 .
C13 C12 1.377(8) 10_557
C13 H13 0.9300 .
C14 C11 1.373(8) 10_557
C14 H14 0.9300 .
Cl1 Cu2 2.2388(19) .
Cu1 N1 1.952(5) .
Cu1 N3 2.076(5) .
Cu1 S2 2.2683(14) 2_665
Cu1 S1 2.2705(10) .
Cu1 W1 2.6753(7) .
Cu2 Cl1 2.2388(19) 2_665
Cu2 Cl1 2.239(2) 3_565
O1 O1 1.075(18) 10_557
O1 H1A 0.8499 .
O1 H1C 0.8500 .
O2 H2B 0.8500 .
O2 H2C 0.8501 .
O3 H3B 0.8500 .
O3 H3C 0.8500 .
S1 W1 2.263(2) .
S1 Cu1 2.2705(10) 3_565
S1 Cu1 2.2705(10) 2_665
S2 W1 2.1622(13) .
S2 Cu1 2.2684(14) 3_565
W1 S2 2.1622(13) 2_665
W1 S2 2.1622(13) 3_565
W1 Cu1 2.6753(7) 3_565
W1 Cu1 2.6753(7) 2_665

loop_
_geom_hbond_atom_site_label_D
_geom_hbond_atom_site_label_H
_geom_hbond_atom_site_label_A
_geom_hbond_distance_DH
_geom_hbond_distance_HA
_geom_hbond_distance_DA
_geom_hbond_angle_DHA
_geom_hbond_site_symmetry_A
O2 H2B O2 0.85 2.01 2.756(14) 145.9 9_546
O2 H2B O2 0.85 2.29 2.756(14) 114.8 8_666
O3 H3B O2 0.85 2.02 2.651(11) 129.9 10_557
